data_4505678
loop_
_publ_author_name
'Soldatov, D. V.'
'Zanina, A. S.'
'Enright, G. D.'
'Ratcliffe, C. I.'
'Ripmeester, J. A.'

_publ_section_title
;
 A New Bridging Chelating Ligand for Crystal Engineering:&#x2009;
 Synthesis, Polymorphism, and Two Modes of Assembly of
 1,4-Bis(3-phenyl-1,3-propanedion)benzene with Metal Cations Resulting in
 Either Discrete or Polymeric Complexes
;
_journal_issue 6
_journal_name_full 'Crystal Growth &amp; Design'
_journal_page_first 1005
_journal_paper_doi 10.1021/cg030016b
_journal_volume 3
_journal_year 2003
_chemical_formula_moiety '[Co3Py6L3]*4.11(CHCl3)'
_chemical_formula_sum 'C106.1 H82.1 Cl12.29 Co3 N6 O12'
_chemical_formula_weight 2245.45
_chemical_name_systematic
; 
 Tris(mu!2$-(1,4-bis(3-phenyl-1,3-propanediono)benzene))-hexapyridine-tri-cobalt(II), clathrate with Chloroform (1:4.11) 
;
_space_group_IT_number 148
_symmetry_cell_setting trigonal
_symmetry_space_group_name_Hall '-R 3'
_symmetry_space_group_name_H-M 'R -3 :H'
_atom_sites_solution_hydrogens geom
_atom_sites_solution_primary direct
_atom_sites_solution_secondary difmap
_audit_creation_method SHELXL-97
_cell_angle_alpha 90.00
_cell_angle_beta 90.00
_cell_angle_gamma 120.00
_cell_formula_units_Z 6
_cell_length_a 24.613(3)
_cell_length_b 24.613(3)
_cell_length_c 30.349(4)
_cell_measurement_reflns_used 'all data'
_cell_measurement_temperature 173(2)
_cell_volume 15922(3)
_computing_structure_refinement 'SHELXL-97 (Sheldrick, 1997)'
_computing_structure_solution 'SHELXS-97 (Sheldrick, 1990)'
_diffrn_ambient_temperature 173(2)
_diffrn_measured_fraction_theta_full 0.987
_diffrn_measured_fraction_theta_max 0.987
_diffrn_measurement_device_type 'Bruker Smart CCD'
_diffrn_radiation_monochromator graphite
_diffrn_radiation_source 'fine-focus sealed tube'
_diffrn_radiation_type MoK\a
_diffrn_radiation_wavelength 0.71073
_diffrn_reflns_av_R_equivalents 0.0624
_diffrn_reflns_av_sigmaI/netI 0.0397
_diffrn_reflns_limit_h_max 34
_diffrn_reflns_limit_h_min -31
_diffrn_reflns_limit_k_max 34
_diffrn_reflns_limit_k_min -34
_diffrn_reflns_limit_l_max 42
_diffrn_reflns_limit_l_min -42
_diffrn_reflns_number 67113
_diffrn_reflns_theta_full 29.72
_diffrn_reflns_theta_max 29.72
_diffrn_reflns_theta_min 1.65
_exptl_absorpt_coefficient_mu 0.834
_exptl_absorpt_correction_T_max 0.8313
_exptl_absorpt_correction_T_min 0.6869
_exptl_absorpt_correction_type SADABS
_exptl_crystal_colour red
_exptl_crystal_density_diffrn 1.405
_exptl_crystal_density_method 'not measured'
_exptl_crystal_description block
_exptl_crystal_F_000 6879
_exptl_crystal_size_max 0.3
_exptl_crystal_size_mid 0.3
_exptl_crystal_size_min 0.3
_refine_diff_density_max 1.110
_refine_diff_density_min -0.514
_refine_diff_density_rms 0.121
_refine_ls_extinction_method none
_refine_ls_goodness_of_fit_ref 1.017
_refine_ls_hydrogen_treatment mixed
_refine_ls_matrix_type full
_refine_ls_number_parameters 604
_refine_ls_number_reflns 9945
_refine_ls_number_restraints 854
_refine_ls_restrained_S_all 1.021
_refine_ls_R_factor_all 0.1360
_refine_ls_R_factor_gt 0.0800
_refine_ls_shift/su_max 0.009
_refine_ls_shift/su_mean 0.001
_refine_ls_structure_factor_coef Fsqd
_refine_ls_weighting_details 'w=1/[\s^2^(Fo^2^)+(0.1505P)^2^+0.0000P] where P=(Fo^2^+2Fc^2^)/3'
_refine_ls_weighting_scheme calc
_refine_ls_wR_factor_gt 0.2021
_refine_ls_wR_factor_ref 0.2338
_reflns_number_gt 5722
_reflns_number_total 9945
_reflns_threshold_expression >2sigma(I)
_cod_data_source_file cg030016b_s2.cif
_cod_data_source_block cotk2
_cod_depositor_comments
;
The following automatic conversions were performed:

'_refine_ls_weighting_scheme' value 'calc
w=1/[\s^2^(Fo^2^)+(0.1505P)^2^+0.0000P] where P=(Fo^2^+2Fc^2^)/3' was
changed to 'calc'. New tag '_refine_ls_weighting_details' was
created. The value of the new tag was set to
'w=1/[\s^2^(Fo^2^)+(0.1505P)^2^+0.0000P] where P=(Fo^2^+2Fc^2^)/3'.

Automatic conversion script
Id: cif_fix_values 3143 2015-03-26 13:38:13Z robertas 
;
_cod_original_sg_symbol_H-M R-3
_cod_original_formula_sum 'C106.10 H82.10 Cl12.29 Co3 N6 O12'
_cod_database_code 4505678

loop_
_symmetry_equiv_pos_as_xyz
'x, y, z'
'-y, x-y, z'
'-x+y, -x, z'
'x+2/3, y+1/3, z+1/3'
'-y+2/3, x-y+1/3, z+1/3'
'-x+y+2/3, -x+1/3, z+1/3'
'x+1/3, y+2/3, z+2/3'
'-y+1/3, x-y+2/3, z+2/3'
'-x+y+1/3, -x+2/3, z+2/3'
'-x, -y, -z'
'y, -x+y, -z'
'x-y, x, -z'
'-x+2/3, -y+1/3, -z+1/3'
'y+2/3, -x+y+1/3, -z+1/3'
'x-y+2/3, x+1/3, -z+1/3'
'-x+1/3, -y+2/3, -z+2/3'
'y+1/3, -x+y+2/3, -z+2/3'
'x-y+1/3, x+2/3, -z+2/3'

loop_
_atom_site_label
_atom_site_type_symbol
_atom_site_fract_x
_atom_site_fract_y
_atom_site_fract_z
_atom_site_U_iso_or_equiv
_atom_site_adp_type
_atom_site_occupancy
_atom_site_calc_flag
_atom_site_refinement_flags
_atom_site_disorder_assembly
_atom_site_disorder_group
Co Co 0.398935(17) 0.295505(17) 0.026786(17) 0.04235(17) Uani 1 d . . .
O1 O 0.31100(9) 0.21924(9) 0.02562(8) 0.0426(5) Uani 1 d . . .
C1 C 0.29838(12) 0.16326(12) 0.03162(11) 0.0377(6) Uani 1 d . . .
C11 C 0.23069(12) 0.11637(12) 0.04039(11) 0.0369(6) Uani 1 d . . .
C12 C 0.19470(13) 0.13678(13) 0.06294(12) 0.0419(7) Uani 1 d . . .
H12 H 0.2129 0.1797 0.0710 0.050 Uiso 1 calc R . .
C13 C 0.13293(14) 0.09530(15) 0.07363(14) 0.0513(8) Uani 1 d . . .
H13 H 0.1090 0.1095 0.0893 0.062 Uiso 1 calc R . .
C14 C 0.10593(14) 0.03264(15) 0.06134(14) 0.0533(9) Uani 1 d . . .
H14 H 0.0636 0.0039 0.0689 0.064 Uiso 1 calc R . .
C15 C 0.14035(14) 0.01239(14) 0.03828(13) 0.0502(8) Uani 1 d . . .
H15 H 0.1213 -0.0302 0.0291 0.060 Uiso 1 calc R . .
C16 C 0.20308(13) 0.05366(13) 0.02815(12) 0.0420(7) Uani 1 d . . .
H16 H 0.2270 0.0390 0.0129 0.050 Uiso 1 calc R . .
C2 C 0.34158(12) 0.14155(13) 0.03247(12) 0.0412(7) Uani 1 d . . .
H2 H 0.3256 0.0980 0.0374 0.049 Uiso 1 calc R . .
O3 O 0.43520(9) 0.23783(9) 0.01793(9) 0.0484(6) Uani 1 d . . .
C3 C 0.40685(12) 0.17972(13) 0.02654(11) 0.0391(7) Uani 1 d . . .
C31 C 0.44798(12) 0.15109(13) 0.03134(11) 0.0400(7) Uani 1 d . . .
C32 C 0.42532(14) 0.08831(14) 0.04087(13) 0.0484(8) Uani 1 d . . .
H32 H 0.3815 0.0614 0.0451 0.058 Uiso 1 calc R . .
C33 C 0.46518(13) 0.06418(14) 0.04437(14) 0.0501(9) Uani 1 d . . .
H33 H 0.4483 0.0209 0.0506 0.060 Uiso 1 calc R . .
C34 C 0.52931(13) 0.10223(13) 0.03897(12) 0.0423(7) Uani 1 d . . .
C35 C 0.55193(14) 0.16478(15) 0.02934(17) 0.0636(12) Uani 1 d . . .
H35 H 0.5957 0.1917 0.0251 0.076 Uiso 1 calc R . .
C36 C 0.51186(14) 0.18900(14) 0.02567(16) 0.0603(11) Uani 1 d . . .
H36 H 0.5286 0.2322 0.0192 0.072 Uiso 1 calc R . .
O4 O 0.62945(10) 0.11633(10) 0.02715(10) 0.0575(7) Uani 1 d . . .
C4 C 0.57527(13) 0.07855(13) 0.04075(12) 0.0427(7) Uani 1 d . . .
C5 C 0.55564(14) 0.01865(14) 0.05700(13) 0.0495(8) Uani 1 d . . .
H5 H 0.5147 -0.0036 0.0694 0.059 Uiso 1 calc R . .
O6 O 0.64637(9) 0.01151(9) 0.04180(8) 0.0452(5) Uani 1 d . . .
C6 C 0.59105(13) -0.01176(13) 0.05670(12) 0.0422(7) Uani 1 d . . .
C61 C 0.56289(15) -0.07765(15) 0.07444(12) 0.0460(7) Uani 1 d . . .
C62 C 0.5026(2) -0.11080(19) 0.09119(19) 0.0785(14) Uani 1 d . . .
H62 H 0.4771 -0.0918 0.0918 0.094 Uiso 1 calc R . .
C63 C 0.4789(3) -0.1712(2) 0.1070(2) 0.0996(19) Uani 1 d . . .
H63 H 0.4374 -0.1933 0.1183 0.119 Uiso 1 calc R . .
C64 C 0.5149(2) -0.1994(2) 0.10673(18) 0.0791(14) Uani 1 d . . .
H64 H 0.4988 -0.2405 0.1182 0.095 Uiso 1 calc R . .
C65 C 0.5745(2) -0.16727(19) 0.08963(16) 0.0678(11) Uani 1 d . . .
H65 H 0.5995 -0.1866 0.0898 0.081 Uiso 1 calc R . .
C66 C 0.59983(10) -0.10573(9) 0.07165(8) 0.0550(9) Uani 1 d . . .
H66 H 0.6402 -0.0848 0.0584 0.066 Uiso 1 calc R . .
N7 N 0.39611(10) 0.30543(9) -0.04315(8) 0.0546(8) Uani 1 d R . .
C71 C 0.33948(10) 0.27599(9) -0.06543(8) 0.0718(12) Uani 1 d R . .
H71 H 0.3011 0.2532 -0.0498 0.086 Uiso 1 calc R . .
C72 C 0.3400(4) 0.2806(3) -0.1116(2) 0.105(2) Uani 1 d . . .
H72 H 0.3017 0.2607 -0.1276 0.126 Uiso 1 calc R . .
C73 C 0.3969(4) 0.3144(4) -0.1339(2) 0.112(2) Uani 1 d . . .
H73 H 0.3973 0.3191 -0.1650 0.135 Uiso 1 calc R . .
C74 C 0.4521(4) 0.3407(3) -0.1110(2) 0.107(2) Uani 1 d . . .
H74 H 0.4913 0.3615 -0.1258 0.128 Uiso 1 calc R . .
C75 C 0.4491(2) 0.3362(2) -0.06682(17) 0.0741(12) Uani 1 d . . .
H75 H 0.4876 0.3564 -0.0511 0.089 Uiso 1 calc R . .
N8 N 0.40388(15) 0.28266(15) 0.09711(12) 0.0576(8) Uani 1 d . . .
C81 C 0.4510(3) 0.2804(3) 0.1149(2) 0.106(2) Uani 1 d . . .
H81 H 0.4862 0.2887 0.0973 0.127 Uiso 1 calc R . .
C82 C 0.4504(5) 0.2657(4) 0.1599(3) 0.136(3) Uani 1 d U . .
H82 H 0.4858 0.2656 0.1725 0.164 Uiso 1 calc R . .
C83 C 0.4008(6) 0.2520(4) 0.1848(3) 0.135(3) Uani 1 d U . .
H83 H 0.4008 0.2424 0.2151 0.162 Uiso 1 calc R . .
C84 C 0.3503(4) 0.2516(3) 0.1671(2) 0.114(2) Uani 1 d . . .
H84 H 0.3141 0.2413 0.1842 0.137 Uiso 1 calc R . .
C85 C 0.3533(3) 0.2668(2) 0.12295(16) 0.0794(14) Uani 1 d . . .
H85 H 0.3178 0.2661 0.1100 0.095 Uiso 1 calc R . .
C1G C 0.5630(5) 0.4683(4) 0.1640(3) 0.098(3) Uiso 0.331(8) d PD A -1
H1G H 0.5302 0.4368 0.1439 0.117 Uiso 0.331(8) calc PR A -1
Cl1G Cl 0.6362(6) 0.4802(7) 0.1488(3) 0.154(4) Uani 0.331(8) d PDU A -1
Cl2G Cl 0.5470(3) 0.4409(6) 0.2178(4) 0.163(6) Uani 0.331(8) d PDU A -1
Cl3G Cl 0.5633(3) 0.5389(3) 0.1603(2) 0.106(2) Uani 0.331(8) d PDU A -1
C1H C 0.5854(4) 0.4804(4) 0.1560(3) 0.098(3) Uiso 0.301(8) d PD B -2
H1H H 0.5670 0.4729 0.1257 0.117 Uiso 0.301(8) calc PR B -2
Cl1H Cl 0.6656(4) 0.5087(4) 0.1523(3) 0.111(3) Uani 0.301(8) d PDU B -2
Cl2H Cl 0.5504(3) 0.4105(3) 0.1854(5) 0.159(4) Uani 0.301(8) d PDU B -2
Cl3H Cl 0.5729(6) 0.5354(3) 0.1829(6) 0.198(6) Uani 0.301(8) d PDU B -2
C1I C 0.5729(3) 0.5135(5) 0.1894(2) 0.098(3) Uiso 0.206(4) d PD C -3
H1I H 0.5722 0.5532 0.1949 0.117 Uiso 0.206(4) calc PR C -3
Cl1I Cl 0.6455(3) 0.5314(6) 0.1681(3) 0.128(4) Uani 0.206(4) d PDU C -3
Cl2I Cl 0.5596(3) 0.4727(3) 0.23852(19) 0.076(2) Uani 0.206(4) d PDU C -3
Cl3I Cl 0.5147(3) 0.4678(6) 0.1517(2) 0.152(5) Uani 0.206(4) d PDU C -3
C1J C 0.0404(12) 0.034(2) 0.2537(12) 0.098(3) Uiso 0.050(4) d PD D -1
H1J H 0.0722 0.0789 0.2495 0.117 Uiso 0.050(4) calc PR D -1
Cl1J Cl 0.056(2) -0.012(3) 0.2178(18) 0.147(19) Uani 0.050(4) d PDU D -1
Cl2J Cl -0.0341(12) 0.0218(17) 0.2433(11) 0.081(9) Uani 0.050(4) d PDU D -1
Cl3J Cl 0.044(4) 0.012(6) 0.3076(12) 0.35(8) Uani 0.050(4) d PDU D -1
C1K C 0.0272(10) 0.0095(14) 0.2080(6) 0.098(3) Uiso 0.140(7) d PD E -2
H1K H 0.0722 0.0429 0.2114 0.117 Uiso 0.140(7) calc PR E -2
Cl1K Cl -0.012(2) 0.000(2) 0.2574(6) 0.145(11) Uani 0.140(7) d PDU E -2
Cl2K Cl -0.0074(18) 0.0311(16) 0.1669(8) 0.197(14) Uani 0.140(7) d PDU E -2
Cl3K Cl 0.023(3) -0.061(2) 0.1938(10) 0.29(3) Uani 0.140(7) d PDU E -2
C1L C -0.0219(10) 0.0003(11) 0.2113(5) 0.098(3) Uiso 0.099(6) d PD F -3
H1L H -0.0645 -0.0048 0.2159 0.117 Uiso 0.099(6) calc PR F -3
Cl1L Cl -0.0013(17) 0.0154(11) 0.1561(4) 0.071(6) Uani 0.099(6) d PDU F -3
Cl2L Cl -0.023(3) -0.0679(12) 0.2270(9) 0.23(3) Uani 0.099(6) d PDU F -3
Cl3L Cl 0.0326(13) 0.0625(13) 0.2430(6) 0.141(10) Uani 0.099(6) d PDU F -3
C1M C 0.0000 0.0000 0.1645(13) 0.098(3) Uiso 0.089(12) d SPD . 4
H1M H 0.0000 0.0000 0.1316 0.117 Uiso 0.089(12) calc SPR . 4
Cl1M Cl 0.0444(14) -0.0320(16) 0.1836(12) 0.160(17) Uani 0.089(12) d PDU . 4
C1N C 0.0334(9) 0.0324(10) 0.4037(4) 0.098(3) Uiso 0.174(6) d PD D -1
H1N H 0.0800 0.0594 0.4014 0.117 Uiso 0.174(6) calc PR D -1
Cl1N Cl 0.0133(14) 0.0046(14) 0.4572(4) 0.159(9) Uani 0.174(6) d PDU D -1
Cl2N Cl 0.008(2) -0.0306(14) 0.3677(6) 0.309(18) Uani 0.174(6) d PDU D -1
Cl3N Cl -0.0018(14) 0.0761(10) 0.3902(7) 0.174(11) Uani 0.174(6) d PDU D -1
C1P C 0.0000 0.0000 0.3583(9) 0.098(3) Uiso 0.104(8) d SPD . 2
H1P H 0.0000 0.0000 0.3253 0.117 Uiso 0.104(8) calc SPR . 2
Cl1P Cl -0.0026(12) 0.0651(7) 0.3774(8) 0.104(8) Uani 0.104(8) d PDU . 2

loop_
_atom_site_aniso_label
_atom_site_aniso_U_11
_atom_site_aniso_U_22
_atom_site_aniso_U_33
_atom_site_aniso_U_23
_atom_site_aniso_U_13
_atom_site_aniso_U_12
Co 0.02281(19) 0.0228(2) 0.0798(4) 0.00271(17) -0.00233(17) 0.01018(14)
O1 0.0236(9) 0.0268(9) 0.0768(15) 0.0038(9) -0.0006(9) 0.0121(7)
C1 0.0220(11) 0.0261(12) 0.0619(19) -0.0036(12) -0.0044(11) 0.0095(10)
C11 0.0230(11) 0.0265(12) 0.0590(19) 0.0010(12) -0.0047(11) 0.0107(10)
C12 0.0273(12) 0.0301(13) 0.067(2) -0.0031(13) -0.0031(13) 0.0135(11)
C13 0.0277(13) 0.0420(16) 0.082(3) -0.0042(16) 0.0053(15) 0.0157(12)
C14 0.0250(13) 0.0335(15) 0.093(3) 0.0026(16) 0.0024(15) 0.0080(11)
C15 0.0332(14) 0.0284(13) 0.077(2) -0.0056(14) -0.0041(15) 0.0065(12)
C16 0.0282(13) 0.0293(13) 0.065(2) -0.0042(13) -0.0022(13) 0.0121(11)
C2 0.0266(12) 0.0259(12) 0.072(2) 0.0009(13) -0.0018(13) 0.0138(10)
O3 0.0235(9) 0.0251(9) 0.0952(18) 0.0041(10) -0.0010(10) 0.0110(8)
C3 0.0257(12) 0.0281(12) 0.066(2) 0.0034(12) 0.0007(12) 0.0152(10)
C31 0.0239(12) 0.0282(12) 0.069(2) -0.0016(13) -0.0040(12) 0.0140(10)
C32 0.0262(13) 0.0284(13) 0.089(3) 0.0053(14) 0.0011(14) 0.0123(11)
C33 0.0273(13) 0.0265(13) 0.096(3) 0.0052(15) 0.0013(15) 0.0129(11)
C34 0.0263(12) 0.0291(13) 0.075(2) -0.0014(13) -0.0029(13) 0.0167(11)
C35 0.0231(13) 0.0316(14) 0.138(4) 0.0077(18) 0.0078(17) 0.0150(12)
C36 0.0262(13) 0.0269(13) 0.129(4) 0.0083(17) 0.0044(17) 0.0144(11)
O4 0.0274(10) 0.0280(10) 0.120(2) 0.0049(11) 0.0041(12) 0.0159(8)
C4 0.0263(12) 0.0309(13) 0.075(2) -0.0027(13) -0.0027(13) 0.0172(11)
C5 0.0302(13) 0.0340(14) 0.086(3) 0.0040(15) 0.0025(15) 0.0172(12)
O6 0.0284(9) 0.0295(9) 0.0795(16) -0.0026(10) -0.0010(10) 0.0159(8)
C6 0.0315(13) 0.0307(13) 0.064(2) -0.0047(13) -0.0086(13) 0.0150(11)
C61 0.0429(16) 0.0352(14) 0.063(2) -0.0001(14) -0.0026(14) 0.0219(13)
C62 0.055(2) 0.048(2) 0.139(4) 0.030(2) 0.023(3) 0.0306(19)
C63 0.073(3) 0.054(2) 0.171(6) 0.044(3) 0.037(3) 0.031(2)
C64 0.087(3) 0.046(2) 0.110(4) 0.020(2) 0.009(3) 0.038(2)
C65 0.080(3) 0.047(2) 0.093(3) 0.006(2) -0.001(2) 0.045(2)
C66 0.057(2) 0.0425(17) 0.075(3) -0.0010(16) -0.0018(17) 0.0323(16)
N7 0.0556(17) 0.0437(15) 0.077(2) 0.0078(14) 0.0057(15) 0.0340(14)
C71 0.080(3) 0.069(3) 0.090(3) 0.000(2) -0.015(2) 0.055(2)
C72 0.129(5) 0.105(5) 0.107(5) 0.000(4) -0.032(4) 0.078(4)
C73 0.159(7) 0.102(5) 0.079(4) 0.025(4) 0.020(4) 0.069(5)
C74 0.138(6) 0.084(4) 0.099(5) 0.013(3) 0.028(4) 0.055(4)
C75 0.078(3) 0.053(2) 0.089(3) 0.011(2) 0.024(2) 0.031(2)
N8 0.0566(18) 0.0519(17) 0.071(2) -0.0083(15) -0.0173(16) 0.0321(15)
C81 0.129(5) 0.123(5) 0.112(5) -0.036(4) -0.061(4) 0.099(4)
C82 0.169(7) 0.143(6) 0.141(6) -0.018(5) -0.076(5) 0.111(5)
C83 0.215(8) 0.121(5) 0.098(5) 0.006(4) -0.027(5) 0.105(6)
C84 0.178(7) 0.068(3) 0.080(4) -0.004(3) -0.013(4) 0.050(4)
C85 0.102(4) 0.050(2) 0.069(3) -0.004(2) -0.015(3) 0.026(2)
Cl1G 0.197(8) 0.242(10) 0.120(5) -0.008(6) -0.023(5) 0.182(8)
Cl2G 0.073(3) 0.189(9) 0.178(8) 0.101(7) -0.016(4) 0.028(5)
Cl3G 0.152(5) 0.120(4) 0.086(4) -0.033(3) -0.021(3) 0.099(4)
Cl1H 0.137(6) 0.105(5) 0.073(4) 0.018(3) 0.011(4) 0.047(4)
Cl2H 0.111(5) 0.075(4) 0.282(11) 0.002(5) -0.029(6) 0.040(3)
Cl3H 0.266(12) 0.121(6) 0.228(11) -0.044(6) 0.022(9) 0.113(7)
Cl1I 0.095(6) 0.133(8) 0.097(6) 0.012(5) -0.022(5) 0.013(5)
Cl2I 0.059(3) 0.081(4) 0.089(4) 0.006(3) -0.017(3) 0.036(3)
Cl3I 0.073(5) 0.226(11) 0.115(6) 0.005(6) -0.025(4) 0.044(5)
Cl1J 0.14(2) 0.15(2) 0.15(2) 0.004(13) -0.003(13) 0.082(15)
Cl2J 0.063(11) 0.092(14) 0.083(13) -0.020(10) 0.004(9) 0.036(10)
Cl3J 0.36(8) 0.35(8) 0.35(8) 0.000(7) -0.001(7) 0.18(4)
Cl1K 0.144(18) 0.114(11) 0.193(12) -0.014(12) 0.042(11) 0.076(11)
Cl2K 0.198(17) 0.196(19) 0.206(18) -0.001(11) -0.004(12) 0.105(13)
Cl3K 0.29(3) 0.29(3) 0.29(3) 0.006(13) 0.003(13) 0.138(17)
Cl1L 0.080(8) 0.080(12) 0.057(6) 0.005(6) 0.008(8) 0.043(9)
Cl2L 0.24(3) 0.22(3) 0.23(3) 0.008(13) -0.004(14) 0.115(17)
Cl3L 0.150(14) 0.137(14) 0.143(14) -0.007(10) -0.010(10) 0.077(11)
Cl1M 0.151(19) 0.17(2) 0.15(2) -0.002(12) 0.015(11) 0.077(14)
Cl1N 0.172(17) 0.129(11) 0.195(10) 0.012(12) 0.018(9) 0.091(12)
Cl2N 0.311(19) 0.307(19) 0.310(19) -0.002(7) 0.002(7) 0.156(11)
Cl3N 0.156(14) 0.183(14) 0.163(15) -0.005(9) 0.013(10) 0.070(10)
Cl1P 0.089(10) 0.124(12) 0.091(11) 0.021(8) -0.005(8) 0.049(8)

loop_
_atom_type_symbol
_atom_type_description
_atom_type_scat_dispersion_real
_atom_type_scat_dispersion_imag
_atom_type_scat_source
C C 0.0033 0.0016 'International Tables Vol C Tables 4.2.6.8 and 6.1.1.4'
H H 0.0000 0.0000 'International Tables Vol C Tables 4.2.6.8 and 6.1.1.4'
O O 0.0106 0.0060 'International Tables Vol C Tables 4.2.6.8 and 6.1.1.4'
N N 0.0061 0.0033 'International Tables Vol C Tables 4.2.6.8 and 6.1.1.4'
Cl Cl 0.1484 0.1585 'International Tables Vol C Tables 4.2.6.8 and 6.1.1.4'
Co Co 0.3494 0.9721 'International Tables Vol C Tables 4.2.6.8 and 6.1.1.4'

loop_
_geom_angle_atom_site_label_1
_geom_angle_atom_site_label_2
_geom_angle_atom_site_label_3
_geom_angle
_geom_angle_site_symmetry_1
_geom_angle_site_symmetry_3
O4 Co O6 89.07(8) 3_665 3_665
O4 Co O1 178.96(9) 3_665 .
O6 Co O1 91.85(8) 3_665 .
O4 Co O3 89.73(8) 3_665 .
O6 Co O3 174.51(10) 3_665 .
O1 Co O3 89.40(8) . .
O4 Co N7 88.98(11) 3_665 .
O6 Co N7 95.38(9) 3_665 .
O1 Co N7 90.45(9) . .
O3 Co N7 89.96(9) . .
O4 Co N8 90.88(12) 3_665 .
O6 Co N8 87.40(11) 3_665 .
O1 Co N8 89.65(11) . .
O3 Co N8 87.26(11) . .
N7 Co N8 177.21(10) . .
C1 O1 Co 124.79(17) . .
O1 C1 C2 126.5(2) . .
O1 C1 C11 115.9(2) . .
C2 C1 C11 117.6(2) . .
C16 C11 C12 119.0(3) . .
C16 C11 C1 123.0(3) . .
C12 C11 C1 118.0(2) . .
C13 C12 C11 120.7(3) . .
C12 C13 C14 119.7(3) . .
C15 C14 C13 120.0(3) . .
C14 C15 C16 120.6(3) . .
C11 C16 C15 119.9(3) . .
C1 C2 C3 124.7(2) . .
C3 O3 Co 125.01(18) . .
O3 C3 C2 125.5(2) . .
O3 C3 C31 115.5(2) . .
C2 C3 C31 119.1(2) . .
C36 C31 C32 117.9(3) . .
C36 C31 C3 118.5(2) . .
C32 C31 C3 123.6(2) . .
C33 C32 C31 121.3(3) . .
C32 C33 C34 121.0(3) . .
C35 C34 C33 117.8(3) . .
C35 C34 C4 118.4(2) . .
C33 C34 C4 123.7(3) . .
C34 C35 C36 121.2(3) . .
C31 C36 C35 120.9(3) . .
C4 O4 Co 126.91(19) . 2_655
O4 C4 C5 125.4(3) . .
O4 C4 C34 115.2(2) . .
C5 C4 C34 119.4(3) . .
C4 C5 C6 125.6(3) . .
C6 O6 Co 125.58(18) . 2_655
O6 C6 C5 125.1(3) . .
O6 C6 C61 115.2(3) . .
C5 C6 C61 119.8(3) . .
C62 C61 C66 120.2(3) . .
C62 C61 C6 123.1(3) . .
C66 C61 C6 116.7(3) . .
C63 C62 C61 120.8(4) . .
C64 C63 C62 120.6(5) . .
C63 C64 C65 119.0(4) . .
C64 C65 C66 122.0(3) . .
C61 C66 C65 117.1(3) . .
C75 N7 C71 118.3(3) . .
C75 N7 Co 121.1(3) . .
C71 N7 Co 120.41(6) . .
N7 C71 C72 118.6(3) . .
C73 C72 C71 119.8(6) . .
C74 C73 C72 120.0(6) . .
C75 C74 C73 117.9(7) . .
N7 C75 C74 125.4(6) . .
C81 N8 C85 117.1(5) . .
C81 N8 Co 122.0(4) . .
C85 N8 Co 120.1(3) . .
N8 C81 C82 121.2(7) . .
C83 C82 C81 120.3(7) . .
C82 C83 C84 120.1(8) . .
C83 C84 C85 117.3(8) . .
N8 C85 C84 123.9(6) . .
Cl2G C1G Cl3G 109.7(3) . .
Cl2G C1G Cl1G 109.3(3) . .
Cl3G C1G Cl1G 109.2(3) . .
Cl1H C1H Cl2H 109.4(3) . .
Cl1H C1H Cl3H 109.0(4) . .
Cl2H C1H Cl3H 109.6(4) . .
Cl2I C1I Cl1I 109.8(4) . .
Cl2I C1I Cl3I 109.6(4) . .
Cl1I C1I Cl3I 109.3(4) . .
Cl2J C1J Cl1J 109.4(4) . .
Cl2J C1J Cl3J 109.4(4) . .
Cl1J C1J Cl3J 109.4(4) . .
C1J Cl3J Cl2N 156(4) . .
Cl1K C1K Cl2K 109.4(4) . .
Cl1K C1K Cl3K 109.4(4) . .
Cl2K C1K Cl3K 109.4(4) . .
Cl3L C1L Cl2L 109.4(4) . .
Cl3L C1L Cl1L 109.3(4) . .
Cl2L C1L Cl1L 109.4(4) . .
Cl1M C1M Cl1M 109.4(3) 2 3
Cl1M C1M Cl1M 109.4(3) 2 .
Cl1M C1M Cl1M 109.4(3) 3 .
Cl2N C1N Cl3N 109.4(4) . .
Cl2N C1N Cl1N 109.4(4) . .
Cl3N C1N Cl1N 109.4(4) . .
C1N Cl2N Cl3J 103(4) . .
Cl1P C1P Cl1P 109.4(3) 2 3
Cl1P C1P Cl1P 109.4(3) 2 .
Cl1P C1P Cl1P 109.4(3) 3 .

loop_
_geom_bond_atom_site_label_1
_geom_bond_atom_site_label_2
_geom_bond_distance
_geom_bond_site_symmetry_2
Co O4 2.025(2) 3_665
Co O6 2.034(2) 3_665
Co O1 2.0363(19) .
Co O3 2.037(2) .
Co N7 2.142(2) .
Co N8 2.170(4) .
O1 C1 1.265(3) .
C1 C2 1.409(4) .
C1 C11 1.502(4) .
C11 C16 1.391(4) .
C11 C12 1.397(4) .
C12 C13 1.381(4) .
C13 C14 1.391(5) .
C14 C15 1.371(5) .
C15 C16 1.393(4) .
C2 C3 1.409(4) .
O3 C3 1.266(3) .
C3 C31 1.502(4) .
C31 C36 1.380(4) .
C31 C32 1.386(4) .
C32 C33 1.382(4) .
C33 C34 1.385(4) .
C34 C35 1.382(4) .
C34 C4 1.511(4) .
C35 C36 1.389(4) .
O4 C4 1.254(4) .
O4 Co 2.025(2) 2_655
C4 C5 1.392(4) .
C5 C6 1.404(4) .
O6 C6 1.267(4) .
O6 Co 2.034(2) 2_655
C6 C61 1.509(4) .
C61 C62 1.384(5) .
C61 C66 1.393(4) .
C62 C63 1.383(6) .
C63 C64 1.371(7) .
C64 C65 1.373(7) .
C65 C66 1.427(4) .
N7 C75 1.342(5) .
N7 C71 1.3839 .
C71 C72 1.405(7) .
C72 C73 1.395(10) .
C73 C74 1.366(10) .
C74 C75 1.343(8) .
N8 C81 1.305(6) .
N8 C85 1.353(6) .
C81 C82 1.410(11) .
C82 C83 1.329(13) .
C83 C84 1.351(12) .
C84 C85 1.382(8) .
C1G Cl2G 1.735(3) .
C1G Cl3G 1.736(3) .
C1G Cl1G 1.737(3) .
C1H Cl1H 1.736(3) .
C1H Cl2H 1.736(3) .
C1H Cl3H 1.736(3) .
C1I Cl2I 1.736(3) .
C1I Cl1I 1.736(3) .
C1I Cl3I 1.736(3) .
C1J Cl2J 1.736(4) .
C1J Cl1J 1.736(3) .
C1J Cl3J 1.736(4) .
Cl3J Cl2N 2.07(7) .
C1K Cl1K 1.736(3) .
C1K Cl2K 1.736(3) .
C1K Cl3K 1.736(3) .
C1L Cl3L 1.736(3) .
C1L Cl2L 1.736(3) .
C1L Cl1L 1.736(3) .
C1M Cl1M 1.736(3) 2
C1M Cl1M 1.736(3) 3
C1M Cl1M 1.736(3) .
C1N Cl2N 1.736(4) .
C1N Cl3N 1.736(3) .
C1N Cl1N 1.736(3) .
C1P Cl1P 1.736(3) 2
C1P Cl1P 1.736(3) 3
C1P Cl1P 1.736(3) .
